data_4116695
loop_
_publ_author_name
'Yongbao Zhu'
'Olivier Clot'
'Michael O. Wolf'
'Glenn P. A. Yap'

_publ_section_title
;
 Effect of Ancillary Ligands on Ru(II) on Electronic Delocalization in
 Ruthenium(II) Bisferrocenylacetylide Complexes
;
_journal_name_full 'Journal of the American Chemical Society'
_journal_page_first 1812
_journal_page_last 1821
_journal_paper_doi 10.1021/ja9732486
_journal_volume 120
_journal_year 1998
_chemical_formula_sum 'C50 H72 Fe2 O2 P2 Ru'
_chemical_formula_weight 979.79
_chemical_name_systematic
; 
 ? 
;
_space_group_IT_number 14
_symmetry_cell_setting monoclinic
_symmetry_space_group_name_Hall '-P 2ybc'
_symmetry_space_group_name_H-M 'P 1 21/c 1'
_atom_sites_solution_hydrogens geom
_atom_sites_solution_primary direct
_atom_sites_solution_secondary difmap
_audit_creation_method SHELXL
_cell_angle_alpha 90.00
_cell_angle_beta 93.117(1)
_cell_angle_gamma 90.00
_cell_formula_units_Z 2
_cell_length_a 11.0317(2)
_cell_length_b 9.8241(2)
_cell_length_c 23.0161(1)
_cell_measurement_reflns_used 'reflections from 60 data frames'
_cell_measurement_temperature 296(2)
_cell_measurement_theta_max 28.29
_cell_measurement_theta_min 1.47
_cell_volume 2490.71(7)
_computing_cell_refinement 'Siemens SAINT'
_computing_data_collection 'Siemens SMART'
_computing_data_reduction 'Siemens SHELXTL XPREP'
_computing_molecular_graphics 'Siemens SHELXTL XP'
_computing_publication_material 'Siemens SHELXTL XCIF'
_computing_structure_refinement 'SHELXL-93 (Sheldrick, 1993)'
_computing_structure_solution 'SHELXS-86 (Sheldrick, 1990)'
_diffrn_ambient_temperature 296(2)
_diffrn_measurement_device 'Siemens SMART CCD'
_diffrn_measurement_method 'hemisphere scans'
_diffrn_radiation_monochromator graphite
_diffrn_radiation_source 'fine-focus sealed tube'
_diffrn_radiation_type MoK\a
_diffrn_radiation_wavelength 0.71073
_diffrn_reflns_av_R_equivalents 0.0187
_diffrn_reflns_av_sigmaI/netI 0.0232
_diffrn_reflns_limit_h_max 14
_diffrn_reflns_limit_h_min -14
_diffrn_reflns_limit_k_max 12
_diffrn_reflns_limit_k_min -10
_diffrn_reflns_limit_l_max 29
_diffrn_reflns_limit_l_min -30
_diffrn_reflns_number 15651
_diffrn_reflns_theta_max 28.31
_diffrn_reflns_theta_min 1.77
_diffrn_standards_decay_% <1
_diffrn_standards_number '50 standard frames at start and end'
_exptl_absorpt_coefficient_mu 0.974
_exptl_absorpt_correction_T_max 0.801470
_exptl_absorpt_correction_T_min 0.697432
_exptl_absorpt_correction_type empirical
_exptl_crystal_density_diffrn 1.306
_exptl_crystal_description block
_exptl_crystal_F_000 1028
_exptl_crystal_size_max 0.40
_exptl_crystal_size_mid 0.30
_exptl_crystal_size_min 0.30
_refine_diff_density_max 0.562
_refine_diff_density_min -0.344
_refine_diff_density_rms 0.057
_refine_ls_extinction_method none
_refine_ls_goodness_of_fit_all 1.006
_refine_ls_goodness_of_fit_obs 1.013
_refine_ls_hydrogen_treatment idealized
_refine_ls_matrix_type full
_refine_ls_number_parameters 277
_refine_ls_number_reflns 5971
_refine_ls_number_restraints 0
_refine_ls_restrained_S_all 1.006
_refine_ls_restrained_S_obs 1.013
_refine_ls_R_factor_all 0.0402
_refine_ls_R_factor_obs 0.0344
_refine_ls_shift/esd_max -0.324
_refine_ls_shift/esd_mean 0.035
_refine_ls_structure_factor_coef Fsqd
_refine_ls_weighting_details 'w=1/[\s^2^(Fo^2^)+(0.1000P)^2^+0.0000P] where P=(Fo^2^+2Fc^2^)/3'
_refine_ls_weighting_scheme calc
_refine_ls_wR_factor_all 0.1237
_refine_ls_wR_factor_obs 0.1174
_reflns_number_observed 5323
_reflns_number_total 5971
_reflns_observed_criterion >2sigma(I)
_cod_data_source_file ja9732486_2.cif
_cod_data_source_block mw004
_cod_depositor_comments
;
The following automatic conversions were performed:

'_refine_ls_weighting_scheme' value 'calc
w=1/[\s^2^(Fo^2^)+(0.1000P)^2^+0.0000P] where P=(Fo^2^+2Fc^2^)/3' was
changed to 'calc'. New tag '_refine_ls_weighting_details' was
created. The value of the new tag was set to
'w=1/[\s^2^(Fo^2^)+(0.1000P)^2^+0.0000P] where P=(Fo^2^+2Fc^2^)/3'.

Automatic conversion script
Id: cif_fix_values 3143 2015-03-26 13:38:13Z robertas 
;
_cod_database_code 4116695

loop_
_symmetry_equiv_pos_as_xyz
'x, y, z'
'-x, y+1/2, -z+1/2'
'-x, -y, -z'
'x, -y-1/2, z-1/2'

loop_
_atom_site_aniso_label
_atom_site_aniso_U_11
_atom_site_aniso_U_22
_atom_site_aniso_U_33
_atom_site_aniso_U_23
_atom_site_aniso_U_13
_atom_site_aniso_U_12
Ru 0.04517(14) 0.03168(14) 0.02874(13) -0.00291(7) -0.00428(9) 0.00449(7)
Fe 0.0804(3) 0.0388(2) 0.0653(3) -0.00021(14) -0.0364(2) 0.0005(2)
P1 0.0560(3) 0.0367(3) 0.0336(2) 0.0012(2) -0.0001(2) 0.0104(2)
O1 0.0710(12) 0.0833(14) 0.0575(11) -0.0039(10) 0.0162(9) 0.0156(10)
C1 0.0556(12) 0.0426(10) 0.0386(10) -0.0020(8) -0.0044(9) 0.0060(9)
C2 0.0545(11) 0.0405(10) 0.0343(9) -0.0003(8) -0.0039(8) 0.0045(8)
C3 0.0578(12) 0.0411(10) 0.0395(10) 0.0007(8) -0.0080(9) 0.0021(9)
C4 0.068(2) 0.107(3) 0.072(2) 0.000(2) -0.0006(15) -0.023(2)
C5 0.085(2) 0.082(2) 0.097(3) 0.017(2) -0.031(2) -0.038(2)
C6 0.103(3) 0.0361(12) 0.102(3) -0.0091(13) -0.054(2) 0.0012(13)
C7 0.068(2) 0.0553(14) 0.073(2) -0.0164(12) -0.0194(13) 0.0093(12)
C8 0.0578(13) 0.0424(11) 0.0453(11) 0.0036(9) -0.0134(9) -0.0043(9)
C9 0.215(16) 0.065(9) 0.271(20) -0.064(9) -0.177(16) 0.082(8)
C10 0.144(12) 0.068(6) 0.102(11) -0.023(6) -0.079(9) 0.037(7)
C11 0.208(18) 0.114(11) 0.072(6) 0.035(6) -0.056(9) -0.060(9)
C12 0.237(18) 0.102(10) 0.089(9) 0.051(7) -0.079(12) -0.067(12)
C13 0.258(30) 0.028(6) 0.196(19) 0.006(7) -0.170(18) -0.022(10)
C9' 0.171(14) 0.051(6) 0.186(13) -0.034(8) -0.092(13) 0.041(7)
C10' 0.132(9) 0.073(7) 0.130(12) -0.019(6) -0.083(8) 0.032(7)
C11' 0.169(14) 0.071(6) 0.070(6) 0.025(5) -0.065(8) -0.036(8)
C12' 0.287(26) 0.124(14) 0.087(10) 0.055(9) -0.098(13) -0.076(14)
C13' 0.197(24) 0.076(12) 0.124(13) 0.044(10) -0.080(13) 0.001(11)
C14 0.0664(15) 0.0578(14) 0.0541(13) 0.0081(11) 0.0089(11) 0.0270(12)
C15 0.061(2) 0.086(2) 0.064(2) 0.0008(15) -0.0029(13) 0.0226(14)
C16 0.068(2) 0.093(3) 0.139(4) 0.018(2) 0.024(2) 0.019(2)
C17 0.072(2) 0.153(5) 0.162(5) 0.026(4) 0.000(3) 0.014(3)
C18 0.095(2) 0.0347(10) 0.0483(12) -0.0004(9) -0.0044(12) -0.0005(11)
C19 0.090(2) 0.061(2) 0.073(2) 0.0026(14) 0.011(2) -0.0176(15)
C20 0.110(3) 0.072(2) 0.101(3) 0.001(2) 0.002(2) -0.021(2)
C21 0.208(6) 0.084(3) 0.105(3) 0.012(3) 0.015(4) -0.054(3)
C22 0.0649(13) 0.0456(11) 0.0332(9) 0.0011(8) -0.0007(9) 0.0085(9)
C23 0.099(2) 0.0591(15) 0.0419(12) 0.0090(11) 0.0018(13) 0.0244(14)
C24 0.152(4) 0.071(2) 0.0407(13) 0.0100(12) 0.003(2) 0.004(2)
C25 0.176(4) 0.089(2) 0.049(2) 0.022(2) 0.002(2) 0.002(3)

loop_
_atom_site_label
_atom_site_type_symbol
_atom_site_fract_x
_atom_site_fract_y
_atom_site_fract_z
_atom_site_U_iso_or_equiv
_atom_site_thermal_displace_type
_atom_site_occupancy
_atom_site_calc_flag
_atom_site_refinement_flags
_atom_site_disorder_group
Ru Ru 0.0000 0.0000 0.0000 0.03543(10) Uani 1 d S .
Fe Fe 0.36182(4) 0.28294(4) 0.18329(2) 0.06295(14) Uani 1 d . .
P1 P 0.05654(5) -0.18305(5) 0.06299(2) 0.04215(14) Uani 1 d . .
O1 O -0.2095(2) 0.0654(2) 0.07714(9) 0.0702(5) Uani 1 d . .
C1 C -0.1326(2) 0.0406(2) 0.04829(9) 0.0459(4) Uani 1 d . .
C2 C 0.1098(2) 0.1305(2) 0.05124(9) 0.0433(4) Uani 1 d . .
C3 C 0.1720(2) 0.2087(2) 0.07966(9) 0.0465(5) Uani 1 d . .
C4 C 0.3697(2) 0.3408(3) 0.09835(9) 0.0825(9) Uani 1 d G .
H4A H 0.4179(2) 0.2969(3) 0.06911(9) 0.099 Uiso 1 calc R .
C5 C 0.4097(2) 0.4468(3) 0.13673(12) 0.0891(11) Uani 1 d G .
H5A H 0.4899(2) 0.4899(4) 0.1382(2) 0.107 Uiso 1 calc R .
C6 C 0.3128(2) 0.4798(2) 0.17240(10) 0.0823(12) Uani 1 d G .
H6A H 0.3145(3) 0.5497(3) 0.20282(14) 0.099 Uiso 1 calc R .
C7 C 0.2130(2) 0.3942(2) 0.15607(9) 0.0662(7) Uani 1 d G .
H7A H 0.1341(2) 0.3937(3) 0.17367(13) 0.079 Uiso 1 calc R .
C8 C 0.2481(2) 0.3083(2) 0.11030(8) 0.0491(5) Uani 1 d G .
C9 C 0.4889(12) 0.1502(13) 0.2063(6) 0.190(11) Uani 0.50 d PG 1
H9A H 0.5599(12) 0.1278(13) 0.1843(6) 0.228 Uiso 0.50 calc PR 1
C10 C 0.4848(11) 0.2491(10) 0.2511(6) 0.108(6) Uani 0.50 d PG 1
H10A H 0.5511(15) 0.3102(18) 0.2641(10) 0.129 Uiso 0.50 calc PR 1
C11 C 0.3675(14) 0.2447(14) 0.2735(4) 0.134(6) Uani 0.50 d PG 1
H11A H 0.3372(22) 0.3054(21) 0.3033(6) 0.160 Uiso 0.50 calc PR 1
C12 C 0.2991(12) 0.1431(18) 0.2425(8) 0.146(8) Uani 0.50 d PG 1
H12A H 0.2139(14) 0.1202(29) 0.2477(12) 0.175 Uiso 0.50 calc PR 1
C13 C 0.3741(17) 0.0847(12) 0.2010(7) 0.168(14) Uani 0.50 d PG 1
H13A H 0.3515(26) 0.0104(17) 0.1741(10) 0.201 Uiso 0.50 calc PR 1
C9' C 0.4821(16) 0.1178(15) 0.1925(6) 0.140(7) Uani 0.50 d PG 2
H9'A H 0.5257(16) 0.0755(15) 0.1613(6) 0.167 Uiso 0.50 calc PR 2
C10' C 0.5230(10) 0.2301(14) 0.2271(6) 0.115(5) Uani 0.50 d PG 2
H10B H 0.6009(12) 0.2772(24) 0.2246(10) 0.138 Uiso 0.50 calc PR 2
C11' C 0.4302(14) 0.2643(9) 0.2649(5) 0.106(6) Uani 0.50 d PG 2
H11B H 0.4343(23) 0.3363(14) 0.2944(6) 0.127 Uiso 0.50 calc PR 2
C12' C 0.3318(12) 0.1731(17) 0.2537(6) 0.170(10) Uani 0.50 d PG 2
H12B H 0.2562(16) 0.1709(28) 0.2742(10) 0.204 Uiso 0.50 calc PR 2
C13' C 0.3639(17) 0.0826(12) 0.2089(7) 0.135(9) Uani 0.50 d PG 2
H13B H 0.3128(24) 0.0097(18) 0.1919(10) 0.163 Uiso 0.50 calc PR 2
C14 C 0.2055(2) -0.2558(3) 0.05322(12) 0.0592(6) Uani 1 d . .
H14A H 0.2141(2) -0.3370(3) 0.07709(12) 0.071 Uiso 1 calc R .
H14B H 0.2091(2) -0.2839(3) 0.01295(12) 0.071 Uiso 1 calc R .
C15 C 0.3123(3) -0.1636(4) 0.06802(14) 0.0707(8) Uani 1 d . .
H15A H 0.3270(3) -0.1601(4) 0.10993(14) 0.085 Uiso 1 calc R .
H15B H 0.2934(3) -0.0721(4) 0.05447(14) 0.085 Uiso 1 calc R .
C16 C 0.4257(3) -0.2133(4) 0.0404(2) 0.0993(13) Uani 1 d . .
H16A H 0.4406(3) -0.3075(4) 0.0512(2) 0.119 Uiso 1 calc R .
H16B H 0.4136(3) -0.2090(4) -0.0016(2) 0.119 Uiso 1 calc R .
C17 C 0.5340(4) -0.1286(6) 0.0595(3) 0.129(2) Uani 1 d . .
H17A H 0.6045(4) -0.1622(6) 0.0414(3) 0.194 Uiso 1 calc R .
H17B H 0.5469(4) -0.1340(6) 0.1010(3) 0.194 Uiso 1 calc R .
H17C H 0.5199(4) -0.0356(6) 0.0483(3) 0.194 Uiso 1 calc R .
C18 C -0.0384(3) -0.3367(2) 0.05630(11) 0.0596(6) Uani 1 d . .
H18A H -0.0398(3) -0.3679(2) 0.01629(11) 0.071 Uiso 1 calc R .
H18B H -0.0010(3) -0.4076(2) 0.08047(11) 0.071 Uiso 1 calc R .
C19 C -0.1686(3) -0.3177(3) 0.0734(2) 0.0744(8) Uani 1 d . .
H19A H -0.2044(3) -0.2427(3) 0.0510(2) 0.089 Uiso 1 calc R .
H19B H -0.1673(3) -0.2921(3) 0.1141(2) 0.089 Uiso 1 calc R .
C20 C -0.2504(4) -0.4432(4) 0.0643(2) 0.0947(11) Uani 1 d . .
H20A H -0.3336(4) -0.4162(4) 0.0698(2) 0.114 Uiso 1 calc R .
H20B H -0.2463(4) -0.4731(4) 0.0243(2) 0.114 Uiso 1 calc R .
C21 C -0.2211(7) -0.5577(5) 0.1022(2) 0.132(2) Uani 1 d . .
H21A H -0.2768(7) -0.6309(5) 0.0933(2) 0.198 Uiso 1 calc R .
H21B H -0.2273(7) -0.5306(5) 0.1420(2) 0.198 Uiso 1 calc R .
H21C H -0.1398(7) -0.5876(5) 0.0964(2) 0.198 Uiso 1 calc R .
C22 C 0.0558(2) -0.1352(2) 0.13961(9) 0.0480(5) Uani 1 d . .
H22A H 0.1107(2) -0.0588(2) 0.14597(9) 0.058 Uiso 1 calc R .
H22B H -0.0251(2) -0.1034(2) 0.14721(9) 0.058 Uiso 1 calc R .
C23 C 0.0911(3) -0.2447(3) 0.18427(11) 0.0666(7) Uani 1 d . .
H23A H 0.0429(3) -0.3255(3) 0.17575(11) 0.080 Uiso 1 calc R .
H23B H 0.1757(3) -0.2686(3) 0.18059(11) 0.080 Uiso 1 calc R .
C24 C 0.0738(4) -0.2021(4) 0.24531(12) 0.0883(11) Uani 1 d . .
H24A H -0.0085(4) -0.1689(4) 0.24793(12) 0.106 Uiso 1 calc R .
H24B H 0.1285(4) -0.1271(4) 0.25506(12) 0.106 Uiso 1 calc R .
C25 C 0.0962(5) -0.3148(4) 0.28969(14) 0.1045(14) Uani 1 d . .
H25A H 0.0834(5) -0.2804(4) 0.32791(14) 0.157 Uiso 1 calc R .
H25B H 0.1783(5) -0.3466(4) 0.28821(14) 0.157 Uiso 1 calc R .
H25C H 0.0412(5) -0.3886(4) 0.28101(14) 0.157 Uiso 1 calc R .

loop_
_atom_type_symbol
_atom_type_description
_atom_type_scat_dispersion_real
_atom_type_scat_dispersion_imag
_atom_type_scat_source
C C 0.0033 0.0016 'International Tables Vol C Tables 4.2.6.8 and 6.1.1.4'
H H 0.0000 0.0000 'International Tables Vol C Tables 4.2.6.8 and 6.1.1.4'
O O 0.0106 0.0060 'International Tables Vol C Tables 4.2.6.8 and 6.1.1.4'
P P 0.1023 0.0942 'International Tables Vol C Tables 4.2.6.8 and 6.1.1.4'
Fe Fe 0.3463 0.8444 'International Tables Vol C Tables 4.2.6.8 and 6.1.1.4'
Ru Ru -1.2594 0.8363 'International Tables Vol C Tables 4.2.6.8 and 6.1.1.4'

loop_
_geom_angle_atom_site_label_1
_geom_angle_atom_site_label_2
_geom_angle_atom_site_label_3
_geom_angle
_geom_angle_site_symmetry_1
_geom_angle_site_symmetry_3
C1 Ru C1 180.0 3 .
C1 Ru C2 88.99(9) 3 3
C1 Ru C2 91.01(9) . 3
C1 Ru C2 91.01(9) 3 .
C1 Ru C2 88.99(9) . .
C2 Ru C2 180.0 3 .
C1 Ru P1 89.25(7) 3 3
C1 Ru P1 90.75(7) . 3
C2 Ru P1 89.73(6) 3 3
C2 Ru P1 90.27(6) . 3
C1 Ru P1 90.75(7) 3 .
C1 Ru P1 89.25(7) . .
C2 Ru P1 90.27(6) 3 .
C2 Ru P1 89.73(6) . .
P1 Ru P1 180.0 3 .
C12' Fe C11' 41.8(2) . .
C9 Fe C13 42.0(2) . .
C12' Fe C5 157.6(5) . .
C9 Fe C5 117.9(5) . .
C11' Fe C5 118.5(3) . .
C13 Fe C5 150.5(6) . .
C12' Fe C6 124.4(5) . .
C9 Fe C6 148.3(4) . .
C11' Fe C6 106.8(3) . .
C13 Fe C6 167.4(6) . .
C5 Fe C6 41.2 . .
C9 Fe C10 41.5(2) . .
C13 Fe C10 69.5(3) . .
C5 Fe C10 110.7(3) . .
C6 Fe C10 114.4(3) . .
C12' Fe C4 161.5(4) . .
C9 Fe C4 112.0(4) . .
C11' Fe C4 153.3(4) . .
C13 Fe C4 117.5(5) . .
C5 Fe C4 40.9 . .
C6 Fe C4 68.89(6) . .
C10 Fe C4 135.8(4) . .
C12' Fe C7 111.9(5) . .
C9 Fe C7 170.8(4) . .
C11' Fe C7 126.5(4) . .
C13 Fe C7 129.1(5) . .
C5 Fe C7 68.89(5) . .
C6 Fe C7 40.9 . .
C10 Fe C7 144.3(4) . .
C4 Fe C7 68.5 . .
C12' Fe C13' 41.1(3) . .
C11' Fe C13' 69.1(3) . .
C5 Fe C13' 156.4(6) . .
C6 Fe C13' 162.1(6) . .
C4 Fe C13' 122.8(4) . .
C7 Fe C13' 126.6(5) . .
C12' Fe C8 127.6(4) . .
C9 Fe C8 134.0(4) . .
C11' Fe C8 164.4(5) . .
C13 Fe C8 108.5(3) . .
C5 Fe C8 68.62(5) . .
C6 Fe C8 68.6 . .
C10 Fe C8 174.9(4) . .
C4 Fe C8 40.5 . .
C7 Fe C8 40.5 . .
C13' Fe C8 110.3(3) . .
C12' Fe C10' 69.1(3) . .
C11' Fe C10' 40.9(2) . .
C5 Fe C10' 102.5(3) . .
C6 Fe C10' 121.3(4) . .
C4 Fe C10' 117.2(4) . .
C7 Fe C10' 160.4(4) . .
C13' Fe C10' 67.8(3) . .
C8 Fe C10' 154.3(4) . .
C14 P1 C22 105.81(12) . .
C14 P1 C18 100.46(13) . .
C22 P1 C18 105.07(12) . .
C14 P1 Ru 115.60(9) . .
C22 P1 Ru 112.35(7) . .
C18 P1 Ru 116.19(9) . .
O1 C1 Ru 179.1(2) . .
C3 C2 Ru 178.1(2) . .
C2 C3 C8 176.0(2) . .
C8 C4 C5 108.0 . .
C8 C4 Fe 70.25(8) . .
C5 C4 Fe 68.69(7) . .
C6 C5 C4 108.0 . .
C6 C5 Fe 69.42(8) . .
C4 C5 Fe 70.40(7) . .
C5 C6 C7 108.0 . .
C5 C6 Fe 69.42(9) . .
C7 C6 Fe 70.39(7) . .
C8 C7 C6 108.0 . .
C8 C7 Fe 70.26(7) . .
C6 C7 Fe 68.69(8) . .
C7 C8 C4 108.0 . .
C7 C8 C3 126.0(2) . .
C4 C8 C3 125.9(2) . .
C7 C8 Fe 69.20(8) . .
C4 C8 Fe 69.21(9) . .
C3 C8 Fe 128.90(14) . .
C13 C9 C10 108.0 . .
C13 C9 Fe 70.0(5) . .
C10 C9 Fe 72.0(4) . .
C11 C10 C9 108.0 . .
C11 C10 Fe 72.6(4) . .
C9 C10 Fe 66.5(4) . .
C10 C11 C12 108.0 . .
C10 C11 Fe 67.4(4) . .
C12 C11 Fe 69.1(5) . .
C13 C12 C11 108.0 . .
C13 C12 Fe 66.3(4) . .
C11 C12 Fe 71.2(4) . .
C9 C13 C12 108.0 . .
C9 C13 Fe 68.0(5) . .
C12 C13 Fe 72.9(4) . .
C10' C9' C13' 108.0 . .
C10' C9' Fe 68.7(4) . .
C13' C9' Fe 68.3(5) . .
C9' C10' C11' 108.0 . .
C9' C10' Fe 71.4(4) . .
C11' C10' Fe 66.9(5) . .
C12' C11' C10' 108.0 . .
C12' C11' Fe 68.9(5) . .
C10' C11' Fe 72.1(5) . .
C11' C12' C13' 108.0 . .
C11' C12' Fe 69.3(4) . .
C13' C12' Fe 71.9(5) . .
C12' C13' C9' 108.0 . .
C12' C13' Fe 67.0(5) . .
C9' C13' Fe 71.7(5) . .
C15 C14 P1 115.8(2) . .
C14 C15 C16 111.3(3) . .
C17 C16 C15 111.2(4) . .
C19 C18 P1 114.8(2) . .
C18 C19 C20 115.0(3) . .
C21 C20 C19 115.5(4) . .
C23 C22 P1 117.1(2) . .
C24 C23 C22 113.4(2) . .
C23 C24 C25 113.9(3) . .

loop_
_geom_bond_atom_site_label_1
_geom_bond_atom_site_label_2
_geom_bond_distance
_geom_bond_site_symmetry_2
Ru C1 1.927(2) 3
Ru C1 1.927(2) .
Ru C2 2.085(2) 3
Ru C2 2.085(2) .
Ru P1 2.3720(5) 3
Ru P1 2.3720(5) .
Fe C12' 1.989(13) .
Fe C9 1.966(11) .
Fe C11' 1.994(10) .
Fe C13 1.993(13) .
Fe C5 2.020(2) .
Fe C6 2.020(2) .
Fe C10 2.039(10) .
Fe C4 2.042(2) .
Fe C7 2.042(2) .
Fe C13' 2.055(13) .
Fe C8 2.056(2) .
Fe C10' 2.063(11) .
P1 C14 1.817(2) .
P1 C22 1.826(2) .
P1 C18 1.839(3) .
O1 C1 1.132(3) .
C2 C3 1.200(3) .
C3 C8 1.448(2) .
C4 C8 1.42 .
C4 C5 1.42 .
C5 C6 1.42 .
C6 C7 1.42 .
C7 C8 1.42 .
C9 C13 1.42 .
C9 C10 1.42 .
C10 C11 1.42 .
C11 C12 1.42 .
C12 C13 1.42 .
C9' C10' 1.42 .
C9' C13' 1.42 .
C10' C11' 1.42 .
C11' C12' 1.42 .
C12' C13' 1.42 .
C14 C15 1.511(4) .
C15 C16 1.515(4) .
C16 C17 1.502(7) .
C18 C19 1.521(4) .
C19 C20 1.536(5) .
C20 C21 1.449(7) .
C22 C23 1.524(3) .
C23 C24 1.488(4) .
C24 C25 1.517(4) .
